data_2242304
loop_
_publ_author_name
'Xu, Shicheng'
'Ma, Xinhua'
'Ke, Ruifang'
'Deng, Shihao'
'Yang, Xinzhou'
'Song, Ping'

_publ_section_title
;
 Crystal structure of 7\b-hydroxyroyleanone isolated from <i>Taxodium
 ascendens</i> (B.)
;
_journal_issue 10
_journal_name_full 'Acta Crystallographica Section E'
_journal_page_first 1414
_journal_page_last 1416
_journal_paper_doi 10.1107/S2056989017011987
_journal_volume 73
_journal_year 2017
_chemical_formula_iupac 'C20 H28 O4'
_chemical_formula_moiety 'C20 H28 O4'
_chemical_formula_sum 'C20 H28 O4'
_chemical_formula_weight 332.42
_chemical_name_common 7-hydroxyroyleanone
_chemical_name_systematic
(4b<i>S</i>,8a<i>S</i>,10<i>S</i>)-3,10-Dihydroxy-2-isopropyl-4b,8,8-trimethyl-4b,5,6,7,8,8a,9,10-octahydrophenanthrene-1,4-dione
_space_group_crystal_system monoclinic
_space_group_IT_number 4
_space_group_name_Hall 'P 2yb'
_space_group_name_H-M_alt 'P 1 21 1'
_symmetry_space_group_name_Hall 'P 2yb'
_symmetry_space_group_name_H-M 'P 1 21 1'
_atom_sites_solution_hydrogens geom
_atom_sites_solution_primary direct
_atom_sites_solution_secondary difmap
_audit_creation_method SHELXL-2014/7
_cell_angle_alpha 90
_cell_angle_beta 101.110(3)
_cell_angle_gamma 90
_cell_formula_units_Z 2
_cell_length_a 10.2570(18)
_cell_length_b 7.6151(13)
_cell_length_c 11.503(2)
_cell_measurement_reflns_used 5396
_cell_measurement_temperature 296(2)
_cell_measurement_theta_max 31.81
_cell_measurement_theta_min 2.44
_cell_volume 881.6(3)
_computing_cell_refinement
;
SAINT (Bruker, 2007)
;
_computing_data_collection
;
APEX2 (Bruker, 2007)
;
_computing_data_reduction
;
SAINT (Bruker, 2007)
;
_computing_molecular_graphics
;
SHELXTL (Sheldrick, 2008)
;
_computing_publication_material
;
SHELXL2014 (Sheldrick, 2015) and PLATON (Spek, 2009)
;
_computing_structure_refinement
;
SHELXL2014 (Sheldrick, 2015)
;
_computing_structure_solution
;
SHELXS97 (Sheldrick, 2008)
;
_diffrn_ambient_temperature 296(2)
_diffrn_measured_fraction_theta_full 0.997
_diffrn_measured_fraction_theta_max 0.997
_diffrn_measurement_device_type 'Bruker APEXII CCD'
_diffrn_measurement_method '\f and \w scans'
_diffrn_radiation_type MoK\a
_diffrn_radiation_wavelength 0.71073
_diffrn_reflns_av_R_equivalents 0.0241
_diffrn_reflns_limit_h_max 12
_diffrn_reflns_limit_h_min -12
_diffrn_reflns_limit_k_max 8
_diffrn_reflns_limit_k_min -9
_diffrn_reflns_limit_l_max 14
_diffrn_reflns_limit_l_min -14
_diffrn_reflns_number 6669
_diffrn_reflns_theta_full 25.242
_diffrn_reflns_theta_max 25.995
_diffrn_reflns_theta_min 1.804
_exptl_absorpt_coefficient_mu 0.086
_exptl_absorpt_correction_type none
_exptl_crystal_colour orange
_exptl_crystal_density_diffrn 1.252
_exptl_crystal_density_method 'not measured'
_exptl_crystal_description block
_exptl_crystal_F_000 360
_exptl_crystal_size_max 0.150
_exptl_crystal_size_mid 0.120
_exptl_crystal_size_min 0.100
_refine_diff_density_max 0.181
_refine_diff_density_min -0.109
_refine_ls_abs_structure_details
;
Flack <i>x</i> determined using 1341 quotients [(I+)-(I-)]/[(I+)+(I-)]
(Parsons <i>et al.</i>,  2013)
;
_refine_ls_abs_structure_Flack 0.2(3)
_refine_ls_extinction_coef 0.042(5)
_refine_ls_extinction_expression Fc^*^=kFc[1+0.001xFc^2^\l^3^/sin(2\q)]^-1/4^
_refine_ls_extinction_method
;
(SHELXL2014; Sheldrick, 2015)
;
_refine_ls_goodness_of_fit_ref 1.029
_refine_ls_hydrogen_treatment constr
_refine_ls_matrix_type full
_refine_ls_number_parameters 225
_refine_ls_number_reflns 3319
_refine_ls_number_restraints 1
_refine_ls_restrained_S_all 1.029
_refine_ls_R_factor_all 0.0322
_refine_ls_R_factor_gt 0.0303
_refine_ls_shift/su_max 0.018
_refine_ls_shift/su_mean 0.002
_refine_ls_structure_factor_coef Fsqd
_refine_ls_weighting_details 'w=1/[\s^2^(Fo^2^)+(0.0415P)^2^+0.1205P] where P=(Fo^2^+2Fc^2^)/3'
_refine_ls_weighting_scheme calc
_refine_ls_wR_factor_gt 0.0812
_refine_ls_wR_factor_ref 0.0830
_reflns_number_gt 3163
_reflns_number_total 3463
_reflns_threshold_expression 'I > 2\s(I)'
_cod_data_source_file su5382sup1.cif
_cod_data_source_block I
_cod_database_code 2242304
_shelx_space_group_comment
;
The symmetry employed for this shelxl refinement is uniquely defined
by the following loop, which should always be used as a source of
symmetry information in preference to the above space-group names.
They are only intended as comments.
;
_shelx_estimated_absorpt_t_min 0.979
_shelx_estimated_absorpt_t_max 0.986

loop_
_space_group_symop_operation_xyz
'x, y, z'
'-x, y+1/2, -z'

loop_
_atom_site_type_symbol
_atom_site_label
_atom_site_fract_x
_atom_site_fract_y
_atom_site_fract_z
_atom_site_U_iso_or_equiv
_atom_site_adp_type
_atom_site_calc_flag
_atom_site_occupancy
C C1 0.18336(18) 0.9032(3) 0.38131(16) 0.0325(4) Uani d 1
C C2 0.12043(19) 1.0797(3) 0.33060(16) 0.0330(4) Uani d 1
H H2 0.0708 1.1210 0.3901 0.040 Uiso calc 1
C C3 0.0151(2) 1.0710(3) 0.21358(18) 0.0436(5) Uani d 1
C C4 -0.0879(2) 0.9310(4) 0.2287(2) 0.0558(6) Uani d 1
H H4A -0.1416 0.9755 0.2830 0.067 Uiso calc 1
H H4B -0.1464 0.9124 0.1527 0.067 Uiso calc 1
C C5 -0.0293(2) 0.7561(3) 0.2744(2) 0.0552(6) Uani d 1
H H5A 0.0162 0.7042 0.2163 0.066 Uiso calc 1
H H5B -0.1003 0.6773 0.2852 0.066 Uiso calc 1
C C6 0.0680(2) 0.7766(3) 0.3915(2) 0.0449(5) Uani d 1
H H6A 0.1043 0.6625 0.4175 0.054 Uiso calc 1
H H6B 0.0210 0.8209 0.4509 0.054 Uiso calc 1
C C7 0.2771(2) 0.8148(3) 0.30881(19) 0.0468(5) Uani d 1
H H7A 0.3432 0.8976 0.2954 0.070 Uiso calc 1
H H7B 0.2267 0.7760 0.2341 0.070 Uiso calc 1
H H7C 0.3198 0.7158 0.3519 0.070 Uiso calc 1
C C8 0.0733(3) 1.0359(5) 0.1025(2) 0.0652(7) Uani d 1
H H8A 0.1034 0.9164 0.1032 0.098 Uiso calc 1
H H8B 0.1467 1.1137 0.1015 0.098 Uiso calc 1
H H8C 0.0061 1.0555 0.0331 0.098 Uiso calc 1
C C9 -0.0575(3) 1.2484(4) 0.1956(3) 0.0632(7) Uani d 1
H H9A 0.0009 1.3358 0.1739 0.095 Uiso calc 1
H H9B -0.0841 1.2826 0.2679 0.095 Uiso calc 1
H H9C -0.1347 1.2376 0.1338 0.095 Uiso calc 1
C C10 0.2287(2) 1.2171(3) 0.33153(17) 0.0393(4) Uani d 1
H H10A 0.2976 1.1703 0.2932 0.047 Uiso calc 1
H H10B 0.1914 1.3204 0.2881 0.047 Uiso calc 1
C C11 0.28762(18) 1.2668(2) 0.45820(17) 0.0329(4) Uani d 1
H H11 0.2280 1.3501 0.4866 0.040 Uiso calc 1
C C12 0.30669(18) 1.1084(2) 0.53977(16) 0.0304(4) Uani d 1
C C13 0.26614(18) 0.9456(2) 0.50399(16) 0.0304(4) Uani d 1
C C14 0.3121(2) 0.8004(3) 0.58809(17) 0.0346(4) Uani d 1
C C15 0.38257(19) 0.8399(3) 0.71053(17) 0.0354(4) Uani d 1
C C16 0.40798(19) 1.0040(3) 0.75146(17) 0.0347(4) Uani d 1
C C17 0.36998(17) 1.1471(3) 0.66582(17) 0.0319(4) Uani d 1
C C18 0.4710(2) 1.0503(3) 0.87781(17) 0.0434(5) Uani d 1
H H18 0.4779 1.1785 0.8825 0.052 Uiso calc 1
C C19 0.3826(3) 0.9924(4) 0.9633(2) 0.0596(7) Uani d 1
H H19A 0.2956 1.0422 0.9390 0.089 Uiso calc 1
H H19B 0.4203 1.0321 1.0418 0.089 Uiso calc 1
H H19C 0.3761 0.8667 0.9629 0.089 Uiso calc 1
C C20 0.6116(2) 0.9766(4) 0.9132(2) 0.0596(7) Uani d 1
H H20A 0.6080 0.8506 0.9140 0.089 Uiso calc 1
H H20B 0.6511 1.0186 0.9907 0.089 Uiso calc 1
H H20C 0.6640 1.0143 0.8571 0.089 Uiso calc 1
O O1 0.29606(19) 0.6460(2) 0.56208(14) 0.0538(4) Uani d 1
O O2 0.41656(17) 0.6964(2) 0.77776(13) 0.0485(4) Uani d 1
H H2A 0.3912 0.6082 0.7391 0.073 Uiso calc 1
O O3 0.38668(15) 1.30061(19) 0.69666(13) 0.0441(4) Uani d 1
O O4 0.41202(14) 1.3502(2) 0.45960(14) 0.0458(4) Uani d 1
H H4 0.4286 1.4170 0.5165 0.069 Uiso calc 1

loop_
_atom_site_aniso_label
_atom_site_aniso_U_11
_atom_site_aniso_U_22
_atom_site_aniso_U_33
_atom_site_aniso_U_12
_atom_site_aniso_U_13
_atom_site_aniso_U_23
C1 0.0336(9) 0.0310(10) 0.0314(9) 0.0013(7) 0.0025(7) -0.0020(7)
C2 0.0350(9) 0.0332(10) 0.0304(8) 0.0038(8) 0.0052(7) 0.0013(7)
C3 0.0406(11) 0.0488(13) 0.0373(10) 0.0060(9) -0.0025(8) 0.0032(9)
C4 0.0404(11) 0.0618(17) 0.0577(14) -0.0007(11) -0.0090(10) 0.0018(12)
C5 0.0486(13) 0.0476(15) 0.0628(14) -0.0103(10) -0.0057(11) -0.0022(11)
C6 0.0455(11) 0.0353(12) 0.0499(12) -0.0063(9) -0.0008(9) 0.0018(9)
C7 0.0472(12) 0.0483(14) 0.0435(11) 0.0137(10) 0.0048(9) -0.0089(10)
C8 0.0711(16) 0.087(2) 0.0342(11) 0.0040(15) 0.0019(10) -0.0009(13)
C9 0.0588(15) 0.0589(18) 0.0639(15) 0.0147(12) -0.0083(12) 0.0115(13)
C10 0.0454(11) 0.0375(11) 0.0343(9) -0.0008(9) 0.0059(8) 0.0086(9)
C11 0.0348(9) 0.0251(10) 0.0386(9) 0.0002(7) 0.0062(7) 0.0025(7)
C12 0.0296(8) 0.0283(10) 0.0331(9) 0.0036(7) 0.0057(7) 0.0015(7)
C13 0.0319(9) 0.0274(10) 0.0312(9) 0.0035(7) 0.0042(7) -0.0006(7)
C14 0.0409(10) 0.0244(10) 0.0370(9) 0.0001(8) 0.0038(7) 0.0002(8)
C15 0.0421(10) 0.0280(10) 0.0343(9) 0.0038(8) 0.0030(8) 0.0053(7)
C16 0.0376(9) 0.0330(11) 0.0315(9) -0.0003(8) 0.0017(7) 0.0000(8)
C17 0.0303(8) 0.0276(10) 0.0374(9) 0.0008(7) 0.0058(7) -0.0008(8)
C18 0.0539(12) 0.0355(11) 0.0351(10) -0.0038(9) -0.0058(8) -0.0008(9)
C19 0.0685(16) 0.0722(19) 0.0364(11) -0.0044(13) 0.0059(10) -0.0088(11)
C20 0.0518(13) 0.0643(17) 0.0538(13) -0.0058(12) -0.0119(11) 0.0043(12)
O1 0.0789(11) 0.0247(8) 0.0491(9) 0.0005(8) -0.0098(8) -0.0004(7)
O2 0.0687(10) 0.0291(8) 0.0405(8) 0.0007(7) -0.0074(7) 0.0059(6)
O3 0.0557(9) 0.0269(8) 0.0456(8) -0.0017(6) -0.0004(7) -0.0048(6)
O4 0.0443(8) 0.0421(9) 0.0517(8) -0.0115(7) 0.0111(6) 0.0015(7)

loop_
_atom_type_symbol
_atom_type_description
_atom_type_scat_dispersion_real
_atom_type_scat_dispersion_imag
_atom_type_scat_source
C C 0.0033 0.0016 'International Tables Vol C Tables 4.2.6.8 and 6.1.1.4'
H H 0.0000 0.0000 'International Tables Vol C Tables 4.2.6.8 and 6.1.1.4'
N N 0.0061 0.0033 'International Tables Vol C Tables 4.2.6.8 and 6.1.1.4'
O O 0.0106 0.0060 'International Tables Vol C Tables 4.2.6.8 and 6.1.1.4'

loop_
_geom_angle_atom_site_label_1
_geom_angle_atom_site_label_2
_geom_angle_atom_site_label_3
_geom_angle
C13 C1 C7 107.26(15)
C13 C1 C6 110.93(16)
C7 C1 C6 109.52(18)
C13 C1 C2 106.21(15)
C7 C1 C2 115.53(17)
C6 C1 C2 107.36(15)
C10 C2 C1 109.97(15)
C10 C2 C3 114.73(16)
C1 C2 C3 117.15(16)
C10 C2 H2 104.5
C1 C2 H2 104.5
C3 C2 H2 104.5
C4 C3 C8 111.1(2)
C4 C3 C9 107.4(2)
C8 C3 C9 107.3(2)
C4 C3 C2 108.08(18)
C8 C3 C2 114.31(18)
C9 C3 C2 108.44(19)
C5 C4 C3 114.45(19)
C5 C4 H4A 108.6
C3 C4 H4A 108.6
C5 C4 H4B 108.6
C3 C4 H4B 108.6
H4A C4 H4B 107.6
C4 C5 C6 111.5(2)
C4 C5 H5A 109.3
C6 C5 H5A 109.3
C4 C5 H5B 109.3
C6 C5 H5B 109.3
H5A C5 H5B 108.0
C5 C6 C1 112.19(18)
C5 C6 H6A 109.2
C1 C6 H6A 109.2
C5 C6 H6B 109.2
C1 C6 H6B 109.2
H6A C6 H6B 107.9
C1 C7 H7A 109.5
C1 C7 H7B 109.5
H7A C7 H7B 109.5
C1 C7 H7C 109.5
H7A C7 H7C 109.5
H7B C7 H7C 109.5
C3 C8 H8A 109.5
C3 C8 H8B 109.5
H8A C8 H8B 109.5
C3 C8 H8C 109.5
H8A C8 H8C 109.5
H8B C8 H8C 109.5
C3 C9 H9A 109.5
C3 C9 H9B 109.5
H9A C9 H9B 109.5
C3 C9 H9C 109.5
H9A C9 H9C 109.5
H9B C9 H9C 109.5
C11 C10 C2 109.46(15)
C11 C10 H10A 109.8
C2 C10 H10A 109.8
C11 C10 H10B 109.8
C2 C10 H10B 109.8
H10A C10 H10B 108.2
O4 C11 C10 108.25(15)
O4 C11 C12 109.85(15)
C10 C11 C12 112.14(16)
O4 C11 H11 108.9
C10 C11 H11 108.9
C12 C11 H11 108.8
C13 C12 C17 121.81(17)
C13 C12 C11 123.18(16)
C17 C12 C11 114.97(16)
C12 C13 C14 116.48(16)
C12 C13 C1 123.93(17)
C14 C13 C1 119.50(16)
O1 C14 C13 123.26(19)
O1 C14 C15 116.57(18)
C13 C14 C15 120.16(17)
C16 C15 O2 122.88(17)
C16 C15 C14 123.19(18)
O2 C15 C14 113.92(17)
C15 C16 C17 116.50(17)
C15 C16 C18 124.83(19)
C17 C16 C18 118.67(18)
O3 C17 C16 120.63(18)
O3 C17 C12 118.58(17)
C16 C17 C12 120.78(17)
C16 C18 C19 110.77(18)
C16 C18 C20 112.1(2)
C19 C18 C20 111.7(2)
C16 C18 H18 107.3
C19 C18 H18 107.3
C20 C18 H18 107.3
C18 C19 H19A 109.5
C18 C19 H19B 109.5
H19A C19 H19B 109.5
C18 C19 H19C 109.5
H19A C19 H19C 109.5
H19B C19 H19C 109.5
C18 C20 H20A 109.5
C18 C20 H20B 109.5
H20A C20 H20B 109.5
C18 C20 H20C 109.5
H20A C20 H20C 109.5
H20B C20 H20C 109.5
C15 O2 H2A 109.5
C11 O4 H4 109.5

loop_
_geom_bond_atom_site_label_1
_geom_bond_atom_site_label_2
_geom_bond_distance
C1 C13 1.535(2)
C1 C7 1.543(3)
C1 C6 1.547(3)
C1 C2 1.555(3)
C2 C10 1.525(3)
C2 C3 1.556(3)
C2 H2 0.9800
C3 C4 1.534(4)
C3 C8 1.534(3)
C3 C9 1.538(4)
C4 C5 1.514(4)
C4 H4A 0.9700
C4 H4B 0.9700
C5 C6 1.522(3)
C5 H5A 0.9700
C5 H5B 0.9700
C6 H6A 0.9700
C6 H6B 0.9700
C7 H7A 0.9600
C7 H7B 0.9600
C7 H7C 0.9600
C8 H8A 0.9600
C8 H8B 0.9600
C8 H8C 0.9600
C9 H9A 0.9600
C9 H9B 0.9600
C9 H9C 0.9600
C10 C11 1.514(3)
C10 H10A 0.9700
C10 H10B 0.9700
C11 O4 1.423(2)
C11 C12 1.517(3)
C11 H11 0.9800
C12 C13 1.347(3)
C12 C17 1.499(3)
C13 C14 1.485(3)
C14 O1 1.217(3)
C14 C15 1.485(3)
C15 C16 1.343(3)
C15 O2 1.345(2)
C16 C17 1.470(3)
C16 C18 1.514(3)
C17 O3 1.224(2)
C18 C19 1.526(3)
C18 C20 1.527(3)
C18 H18 0.9800
C19 H19A 0.9600
C19 H19B 0.9600
C19 H19C 0.9600
C20 H20A 0.9600
C20 H20B 0.9600
C20 H20C 0.9600
O2 H2A 0.8200
O4 H4 0.8200

loop_
_geom_hbond_atom_site_label_D
_geom_hbond_atom_site_label_H
_geom_hbond_atom_site_label_A
_geom_hbond_site_symmetry_A
_geom_hbond_distance_DH
_geom_hbond_distance_HA
_geom_hbond_distance_DA
_geom_hbond_angle_DHA
O2 H2A O1 . 0.82 2.10 2.579(2) 117
O4 H4 O3 . 0.82 2.37 2.814(2) 115
O2 H2A O3 1_545 0.82 2.39 3.153(2) 155
O4 H4 O1 1_565 0.82 2.33 2.901(2) 127
C11 H11 O1 1_565 0.98 2.47 3.120(2) 124

loop_
_geom_torsion_atom_site_label_1
_geom_torsion_atom_site_label_2
_geom_torsion_atom_site_label_3
_geom_torsion_atom_site_label_4
_geom_torsion
C13 C1 C2 C10 54.86(19)
C7 C1 C2 C10 -63.9(2)
C6 C1 C2 C10 173.59(16)
C13 C1 C2 C3 -171.78(16)
C7 C1 C2 C3 69.5(2)
C6 C1 C2 C3 -53.1(2)
C10 C2 C3 C4 -178.36(19)
C1 C2 C3 C4 50.4(2)
C10 C2 C3 C8 57.4(3)
C1 C2 C3 C8 -73.8(3)
C10 C2 C3 C9 -62.3(2)
C1 C2 C3 C9 166.5(2)
C8 C3 C4 C5 76.0(3)
C9 C3 C4 C5 -166.9(2)
C2 C3 C4 C5 -50.1(3)
C3 C4 C5 C6 56.2(3)
C4 C5 C6 C1 -58.2(3)
C13 C1 C6 C5 170.39(19)
C7 C1 C6 C5 -71.4(2)
C2 C1 C6 C5 54.8(2)
C1 C2 C10 C11 -68.9(2)
C3 C2 C10 C11 156.51(17)
C2 C10 C11 O4 162.26(16)
C2 C10 C11 C12 40.9(2)
O4 C11 C12 C13 -125.08(19)
C10 C11 C12 C13 -4.7(3)
O4 C11 C12 C17 57.2(2)
C10 C11 C12 C17 177.58(16)
C17 C12 C13 C14 -12.5(3)
C11 C12 C13 C14 169.93(16)
C17 C12 C13 C1 170.90(16)
C11 C12 C13 C1 -6.7(3)
C7 C1 C13 C12 105.6(2)
C6 C1 C13 C12 -134.8(2)
C2 C1 C13 C12 -18.5(2)
C7 C1 C13 C14 -70.9(2)
C6 C1 C13 C14 48.6(2)
C2 C1 C13 C14 164.98(16)
C12 C13 C14 O1 -171.2(2)
C1 C13 C14 O1 5.6(3)
C12 C13 C14 C15 8.3(3)
C1 C13 C14 C15 -174.92(17)
O1 C14 C15 C16 179.6(2)
C13 C14 C15 C16 0.1(3)
O1 C14 C15 O2 -1.6(3)
C13 C14 C15 O2 178.92(17)
O2 C15 C16 C17 177.42(18)
C14 C15 C16 C17 -3.9(3)
O2 C15 C16 C18 -3.1(3)
C14 C15 C16 C18 175.61(19)
C15 C16 C17 O3 178.2(2)
C18 C16 C17 O3 -1.4(3)
C15 C16 C17 C12 -0.2(3)
C18 C16 C17 C12 -179.73(17)
C13 C12 C17 O3 -169.35(19)
C11 C12 C17 O3 8.4(2)
C13 C12 C17 C16 9.0(3)
C11 C12 C17 C16 -173.16(16)
C15 C16 C18 C19 -63.3(3)
C17 C16 C18 C19 116.2(2)
C15 C16 C18 C20 62.2(3)
C17 C16 C18 C20 -118.2(2)

_cod_database_fobs_code 2242304
